data_7006449
loop_
_publ_author_name
'Carter, Shawn M.'
'Lee, Jonghyuk'
'Hixson, Christopher Adam'
'Powell, Douglas R.'
'Wheeler, Ralph A.'
'Shaw, Michael J.'
'Richter-Addo, George B'

_publ_section_title
;
 Fiber-optic infrared reflectance spectroelectrochemical studies of
 osmium and ruthenium nitrosyl porphyrins containing alkoxide and
 thiolate ligands.
;
_journal_issue 10
_journal_name_full 'Dalton transactions (Cambridge, England : 2003)'
_journal_page_first 1338
_journal_page_last 1346
_journal_paper_doi 10.1039/b510717b
_journal_year 2006
_chemical_formula_moiety '(C38 H49 N5 O1 Os1 S1) 0.5(C1 H2 Cl2)'
_chemical_formula_sum 'C38.5 H50 Cl N5 O Os S'
_chemical_formula_weight 856.55
_chemical_name_systematic
;
?
;
_space_group_IT_number 14
_symmetry_cell_setting monoclinic
_symmetry_space_group_name_Hall '-P 2yn'
_symmetry_space_group_name_H-M 'P 1 21/n 1'
_atom_sites_solution_hydrogens geom
_atom_sites_solution_primary direct
_atom_sites_solution_secondary difmap
_audit_creation_method SHELXL-97
_cell_angle_alpha 90.00
_cell_angle_beta 91.823(3)
_cell_angle_gamma 90.00
_cell_formula_units_Z 2
_cell_length_a 8.2803(10)
_cell_length_b 10.4219(13)
_cell_length_c 22.157(3)
_cell_measurement_reflns_used 8882
_cell_measurement_temperature 100(2)
_cell_measurement_theta_max 30.0
_cell_measurement_theta_min 2.60
_cell_volume 1911.1(4)
_computing_cell_refinement 'Bruker SMART'
_computing_data_collection 'Bruker SMART'
_computing_data_reduction 'Bruker SAINT'
_computing_molecular_graphics 'SHELXTL (Sheldrick, 2000)'
_computing_publication_material 'SHELXTL (Sheldrick, 2000)'
_computing_structure_refinement 'SHELXTL (Sheldrick, 2000)'
_computing_structure_solution 'SHELXTL (Sheldrick, 2000)'
_diffrn_ambient_temperature 100(2)
_diffrn_measured_fraction_theta_full 0.989
_diffrn_measured_fraction_theta_max 0.963
_diffrn_measurement_device 'Bruker APEX'
_diffrn_measurement_device_type 'CCD area detector'
_diffrn_measurement_method '\w scan frames'
_diffrn_radiation_monochromator graphite
_diffrn_radiation_source 'fine-focus sealed tube'
_diffrn_radiation_type MoK\a
_diffrn_radiation_wavelength 0.71073
_diffrn_reflns_av_R_equivalents 0.0260
_diffrn_reflns_av_sigmaI/netI 0.0292
_diffrn_reflns_limit_h_max 11
_diffrn_reflns_limit_h_min -11
_diffrn_reflns_limit_k_max 14
_diffrn_reflns_limit_k_min -14
_diffrn_reflns_limit_l_max 31
_diffrn_reflns_limit_l_min -17
_diffrn_reflns_number 15569
_diffrn_reflns_theta_full 26.00
_diffrn_reflns_theta_max 30.00
_diffrn_reflns_theta_min 2.60
_diffrn_standards_decay_% -0.01
_diffrn_standards_number 268
_exptl_absorpt_coefficient_mu 3.497
_exptl_absorpt_correction_T_max 0.8446
_exptl_absorpt_correction_T_min 0.3282
_exptl_absorpt_correction_type multi-scan
_exptl_absorpt_process_details 'SADABS (Sheldrick, 2002)'
_exptl_crystal_colour red
_exptl_crystal_density_diffrn 1.488
_exptl_crystal_density_meas 0
_exptl_crystal_density_method 'not measured'
_exptl_crystal_description needle
_exptl_crystal_F_000 866
_exptl_crystal_size_max 0.41
_exptl_crystal_size_mid 0.12
_exptl_crystal_size_min 0.05
_refine_diff_density_max 1.634
_refine_diff_density_min -3.063
_refine_diff_density_rms 0.116
_refine_ls_extinction_method none
_refine_ls_goodness_of_fit_ref 1.097
_refine_ls_hydrogen_treatment constr
_refine_ls_matrix_type full
_refine_ls_number_parameters 271
_refine_ls_number_reflns 5373
_refine_ls_number_restraints 23
_refine_ls_restrained_S_all 1.100
_refine_ls_R_factor_all 0.0407
_refine_ls_R_factor_gt 0.0370
_refine_ls_shift/su_max 0.006
_refine_ls_shift/su_mean 0.000
_refine_ls_structure_factor_coef Fsqd
_refine_ls_weighting_details 'calc w=1/[\s^2^(Fo^2^)+(0.0180P)^2^+6.0000P] where P=(Fo^2^+2Fc^2^)/3'
_refine_ls_weighting_scheme calc
_refine_ls_wR_factor_gt 0.0782
_refine_ls_wR_factor_ref 0.0798
_reflns_number_gt 4902
_reflns_number_total 5373
_reflns_threshold_expression >2sigma(I)
_cod_data_source_file b510717b.txt
_cod_data_source_block compound_(OEP)Os(NO)(SEt)
_cod_original_formula_sum 'C38.50 H50 Cl N5 O Os S'
_cod_database_code 7006449

loop_
_symmetry_equiv_pos_as_xyz
'x, y, z'
'x+1/2, -y+1/2, z+1/2'
'-x, -y, -z'
'-x-1/2, y-1/2, -z-1/2'

loop_
_atom_site_label
_atom_site_type_symbol
_atom_site_fract_x
_atom_site_fract_y
_atom_site_fract_z
_atom_site_U_iso_or_equiv
_atom_site_adp_type
_atom_site_occupancy
_atom_site_symmetry_multiplicity
_atom_site_calc_flag
_atom_site_refinement_flags
_atom_site_disorder_assembly
_atom_site_disorder_group
Os1 Os 0.5000 0.5000 0.5000 0.02841(6) Uani 1 2 d S . .
S1 S 0.6149(3) 0.6853(2) 0.52717(11) 0.0251(4) Uani 0.50 1 d P . .
N1 N 0.3444(3) 0.5175(2) 0.56956(12) 0.0227(5) Uani 1 1 d . . .
N2 N 0.3389(3) 0.5970(2) 0.44425(12) 0.0226(5) Uani 1 1 d . . .
N3 N 0.3742(13) 0.3461(9) 0.4827(5) 0.0251(4) Uani 0.50 1 d P . .
O1 O 0.2867(6) 0.2637(5) 0.4740(2) 0.0338(11) Uani 0.50 1 d P A .
C1 C 0.3687(4) 0.4714(3) 0.62684(14) 0.0214(6) Uani 1 1 d . . .
C2 C 0.2292(4) 0.4998(3) 0.66186(13) 0.0218(5) Uani 1 1 d . . .
C3 C 0.1224(4) 0.5641(3) 0.62472(14) 0.0225(6) Uani 1 1 d . A .
C4 C 0.1950(4) 0.5738(3) 0.56668(14) 0.0229(6) Uani 1 1 d . A .
C5 C 0.1250(4) 0.6296(3) 0.51551(14) 0.0245(6) Uani 1 1 d . . .
H5 H 0.0195 0.6638 0.5196 0.029 Uiso 1 1 calc R A .
C6 C 0.1907(4) 0.6411(3) 0.45935(14) 0.0231(6) Uani 1 1 d . A .
C7 C 0.1133(4) 0.7015(3) 0.40729(14) 0.0227(6) Uani 1 1 d . . .
C8 C 0.2179(4) 0.6927(3) 0.36127(14) 0.0225(6) Uani 1 1 d . A .
C9 C 0.3602(4) 0.6260(3) 0.38477(14) 0.0224(6) Uani 1 1 d . A .
C10 C 0.4948(4) 0.5951(3) 0.35275(14) 0.0233(6) Uani 1 1 d . . .
H10 H 0.4941 0.6226 0.3119 0.028 Uiso 1 1 calc R A .
C11 C 0.2091(4) 0.4646(3) 0.72668(14) 0.0238(6) Uani 1 1 d . A .
H11A H 0.2565 0.3786 0.7340 0.029 Uiso 1 1 calc R . .
H11B H 0.0923 0.4593 0.7347 0.029 Uiso 1 1 calc R . .
C12 C 0.2879(5) 0.5593(4) 0.77044(16) 0.0365(8) Uani 1 1 d . . .
H12A H 0.2705 0.5314 0.8120 0.055 Uiso 1 1 d R A .
H12B H 0.2400 0.6444 0.7641 0.055 Uiso 1 1 d R . .
H12C H 0.4041 0.5634 0.7635 0.055 Uiso 1 1 d R . .
C13 C -0.0377(4) 0.6182(3) 0.63949(15) 0.0248(6) Uani 1 1 d . . .
H13A H -0.0780 0.5737 0.6755 0.030 Uiso 1 1 calc R A .
H13B H -0.1151 0.6015 0.6054 0.030 Uiso 1 1 calc R . .
C14 C -0.0319(5) 0.7621(3) 0.65184(19) 0.0356(8) Uani 1 1 d . A .
H14A H -0.1403 0.7928 0.6609 0.053 Uiso 1 1 d R . .
H14B H 0.0067 0.8069 0.6162 0.053 Uiso 1 1 d R . .
H14C H 0.0418 0.7791 0.6864 0.053 Uiso 1 1 d R . .
C15 C -0.0490(4) 0.7635(3) 0.40721(15) 0.0251(6) Uani 1 1 d . A .
H15A H -0.1244 0.7077 0.4290 0.030 Uiso 1 1 calc R . .
H15B H -0.0907 0.7721 0.3650 0.030 Uiso 1 1 calc R . .
C16 C -0.0442(5) 0.8956(3) 0.43687(18) 0.0357(8) Uani 1 1 d . . .
H16A H -0.1532 0.9322 0.4362 0.054 Uiso 1 1 d R A .
H16B H 0.0278 0.9519 0.4147 0.054 Uiso 1 1 d R . .
H16C H -0.0039 0.8874 0.4788 0.054 Uiso 1 1 d R . .
C17 C 0.1948(4) 0.7423(3) 0.29837(15) 0.0261(6) Uani 1 1 d . . .
H17A H 0.0785 0.7389 0.2867 0.031 Uiso 1 1 calc R A .
H17B H 0.2531 0.6858 0.2705 0.031 Uiso 1 1 calc R . .
C18 C 0.2549(5) 0.8789(4) 0.29134(19) 0.0388(9) Uani 1 1 d . A .
H18A H 0.2332 0.9078 0.2498 0.058 Uiso 1 1 d R . .
H18B H 0.3714 0.8820 0.3004 0.058 Uiso 1 1 d R . .
H18C H 0.1988 0.9352 0.3193 0.058 Uiso 1 1 d R . .
C19 C 0.4726(12) 0.8033(10) 0.5470(7) 0.067(3) Uani 0.50 1 d P A 1
H19A H 0.4094 0.8285 0.5102 0.081 Uiso 0.50 1 calc PR A 1
H19B H 0.3965 0.7647 0.5754 0.081 Uiso 0.50 1 calc PR A 1
C20 C 0.5467(16) 0.9266(13) 0.5765(7) 0.078(4) Uani 0.50 1 d PU A 1
H20A H 0.6576 0.9119 0.5918 0.116 Uiso 0.50 1 d PR A 1
H20B H 0.4787 0.9509 0.6101 0.116 Uiso 0.50 1 d PR A 1
H20C H 0.5461 0.9957 0.5465 0.116 Uiso 0.50 1 d PR A 1
Cl1S Cl 0.408(3) -0.069(2) 0.4926(11) 0.262(9) Uani 0.265(3) 1 d PDU B 2
C1S C 0.493(4) -0.028(3) 0.5617(10) 0.104(9) Uiso 0.265(3) 1 d PD B 2
H1S1 H 0.4544 0.0589 0.5728 0.125 Uiso 0.265(3) 1 calc PR B 2
H1S2 H 0.6116 -0.0240 0.5587 0.125 Uiso 0.265(3) 1 calc PR B 2
Cl2S Cl 0.4443(18) -0.1346(17) 0.6174(7) 0.164(5) Uani 0.265(3) 1 d PDU B 2
Cl1T Cl 0.5140(6) 0.1965(5) 0.3533(2) 0.0484(13) Uani 0.235(3) 1 d PD C 3
C1T C 0.586(5) 0.1044(18) 0.4127(14) 0.104(9) Uiso 0.235(3) 1 d PD C 3
H1T1 H 0.7048 0.0977 0.4101 0.125 Uiso 0.235(3) 1 calc PR C 3
H1T2 H 0.5633 0.1497 0.4508 0.125 Uiso 0.235(3) 1 calc PR C 3
Cl2T Cl 0.5077(7) -0.0482(6) 0.4168(3) 0.0609(16) Uani 0.235(3) 1 d PD C 3

loop_
_atom_site_aniso_label
_atom_site_aniso_U_11
_atom_site_aniso_U_22
_atom_site_aniso_U_33
_atom_site_aniso_U_23
_atom_site_aniso_U_13
_atom_site_aniso_U_12
Os1 0.04310(11) 0.03007(10) 0.01175(8) -0.00099(7) -0.00414(7) 0.02107(8)
S1 0.0239(7) 0.0276(12) 0.0238(11) -0.0044(8) -0.0011(7) 0.0006(8)
N1 0.0324(13) 0.0192(12) 0.0160(11) -0.0014(9) -0.0070(10) 0.0057(10)
N2 0.0327(13) 0.0200(12) 0.0147(11) -0.0010(9) -0.0060(10) 0.0040(10)
N3 0.0239(7) 0.0276(12) 0.0238(11) -0.0044(8) -0.0011(7) 0.0006(8)
O1 0.036(3) 0.032(3) 0.033(3) -0.002(2) -0.001(2) -0.005(2)
C1 0.0315(15) 0.0168(13) 0.0154(13) -0.0009(10) -0.0062(11) -0.0006(10)
C2 0.0310(14) 0.0183(12) 0.0157(12) -0.0018(11) -0.0059(11) -0.0033(11)
C3 0.0314(15) 0.0181(13) 0.0176(14) -0.0026(11) -0.0052(12) 0.0006(11)
C4 0.0323(15) 0.0186(13) 0.0175(14) -0.0029(11) -0.0054(12) 0.0040(11)
C5 0.0347(16) 0.0205(14) 0.0178(14) -0.0034(11) -0.0064(12) 0.0059(12)
C6 0.0348(16) 0.0177(13) 0.0163(13) -0.0013(11) -0.0083(12) 0.0049(11)
C7 0.0339(16) 0.0162(13) 0.0174(14) -0.0001(11) -0.0089(12) 0.0014(11)
C8 0.0312(15) 0.0171(13) 0.0187(14) 0.0014(11) -0.0083(12) 0.0002(11)
C9 0.0322(15) 0.0190(13) 0.0155(13) 0.0007(11) -0.0087(12) 0.0006(11)
C10 0.0332(16) 0.0202(13) 0.0161(13) 0.0018(11) -0.0079(12) -0.0005(11)
C11 0.0315(15) 0.0225(13) 0.0171(13) 0.0010(11) -0.0052(12) -0.0037(11)
C12 0.057(2) 0.0333(19) 0.0191(16) -0.0033(14) -0.0064(16) -0.0139(17)
C13 0.0313(16) 0.0232(14) 0.0197(14) -0.0003(12) -0.0042(12) 0.0010(12)
C14 0.0404(19) 0.0263(17) 0.040(2) -0.0076(15) 0.0028(16) 0.0046(14)
C15 0.0341(16) 0.0207(14) 0.0200(14) 0.0001(11) -0.0079(12) 0.0040(12)
C16 0.047(2) 0.0216(16) 0.038(2) -0.0042(14) -0.0059(17) 0.0079(14)
C17 0.0298(15) 0.0275(16) 0.0205(14) 0.0067(12) -0.0058(12) 0.0014(12)
C18 0.041(2) 0.037(2) 0.039(2) 0.0149(17) 0.0020(17) -0.0056(15)
C19 0.045(5) 0.040(5) 0.117(11) -0.020(6) 0.001(6) 0.001(4)
C20 0.071(7) 0.062(6) 0.099(8) 0.015(6) -0.028(6) -0.021(5)
Cl1S 0.260(13) 0.252(13) 0.277(14) 0.026(11) 0.041(10) 0.008(10)
Cl2S 0.138(8) 0.198(10) 0.158(9) -0.032(8) 0.036(7) 0.015(8)
Cl1T 0.051(3) 0.049(3) 0.047(3) -0.005(2) 0.007(2) -0.004(2)
Cl2T 0.065(3) 0.069(4) 0.048(3) 0.000(3) -0.007(2) -0.017(3)

loop_
_atom_type_symbol
_atom_type_description
_atom_type_scat_dispersion_real
_atom_type_scat_dispersion_imag
_atom_type_scat_source
C C 0.0033 0.0016 'International Tables Vol C Tables 4.2.6.8 and 6.1.1.4'
H H 0.0000 0.0000 'International Tables Vol C Tables 4.2.6.8 and 6.1.1.4'
N N 0.0061 0.0033 'International Tables Vol C Tables 4.2.6.8 and 6.1.1.4'
O O 0.0106 0.0060 'International Tables Vol C Tables 4.2.6.8 and 6.1.1.4'
S S 0.1246 0.1234 'International Tables Vol C Tables 4.2.6.8 and 6.1.1.4'
Os Os -1.2165 7.6030 'International Tables Vol C Tables 4.2.6.8 and 6.1.1.4'
Cl Cl 0.1484 0.1585 'International Tables Vol C Tables 4.2.6.8 and 6.1.1.4'

loop_
_geom_angle_atom_site_label_1
_geom_angle_atom_site_label_2
_geom_angle_atom_site_label_3
_geom_angle
_geom_angle_site_symmetry_1
_geom_angle_site_symmetry_3
_geom_angle_publ_flag
N3 Os1 N1 82.9(3) . . ?
N3 Os1 N1 97.1(3) . 3_666 ?
N1 Os1 N1 180.000(1) . 3_666 ?
N3 Os1 N2 92.7(3) . 3_666 ?
N1 Os1 N2 90.18(10) . 3_666 ?
N1 Os1 N2 89.82(10) 3_666 3_666 ?
N3 Os1 N2 87.3(3) . . ?
N1 Os1 N2 89.82(10) . . ?
N1 Os1 N2 90.18(10) 3_666 . ?
N2 Os1 N2 180.00(12) 3_666 . ?
N3 Os1 S1 172.0(3) . . ?
N1 Os1 S1 89.58(10) . . ?
N1 Os1 S1 90.42(10) 3_666 . ?
N2 Os1 S1 90.02(10) 3_666 . ?
N2 Os1 S1 89.98(10) . . ?
C19 S1 Os1 112.8(4) . . ?
C1 N1 C4 107.5(3) . . ?
C1 N1 Os1 126.2(2) . . ?
C4 N1 Os1 126.3(2) . . ?
C6 N2 C9 107.8(3) . . ?
C6 N2 Os1 126.2(2) . . ?
C9 N2 Os1 125.9(2) . . ?
O1 N3 Os1 172.7(8) . . ?
N1 C1 C10 124.9(3) . 3_666 ?
N1 C1 C2 109.3(3) . . ?
C10 C1 C2 125.8(3) 3_666 . ?
C3 C2 C1 106.9(3) . . ?
C3 C2 C11 127.6(3) . . ?
C1 C2 C11 125.5(3) . . ?
C2 C3 C4 106.9(3) . . ?
C2 C3 C13 128.2(3) . . ?
C4 C3 C13 124.8(3) . . ?
N1 C4 C5 124.9(3) . . ?
N1 C4 C3 109.3(3) . . ?
C5 C4 C3 125.7(3) . . ?
C6 C5 C4 127.5(3) . . ?
C6 C5 H5 116.3 . . ?
C4 C5 H5 116.3 . . ?
N2 C6 C5 125.2(3) . . ?
N2 C6 C7 109.3(3) . . ?
C5 C6 C7 125.5(3) . . ?
C8 C7 C6 107.0(3) . . ?
C8 C7 C15 128.5(3) . . ?
C6 C7 C15 124.5(3) . . ?
C7 C8 C9 107.0(3) . . ?
C7 C8 C17 127.6(3) . . ?
C9 C8 C17 125.4(3) . . ?
N2 C9 C10 125.1(3) . . ?
N2 C9 C8 108.9(3) . . ?
C10 C9 C8 126.0(3) . . ?
C9 C10 C1 127.7(3) . 3_666 ?
C9 C10 H10 116.1 . . ?
C1 C10 H10 116.1 3_666 . ?
C2 C11 C12 113.3(3) . . ?
C2 C11 H11A 108.9 . . ?
C12 C11 H11A 108.9 . . ?
C2 C11 H11B 108.9 . . ?
C12 C11 H11B 108.9 . . ?
H11A C11 H11B 107.7 . . ?
C11 C12 H12A 109.5 . . ?
C11 C12 H12B 109.5 . . ?
H12A C12 H12B 109.5 . . ?
C11 C12 H12C 109.5 . . ?
H12A C12 H12C 109.5 . . ?
H12B C12 H12C 109.5 . . ?
C3 C13 C14 112.9(3) . . ?
C3 C13 H13A 109.0 . . ?
C14 C13 H13A 109.0 . . ?
C3 C13 H13B 109.0 . . ?
C14 C13 H13B 109.0 . . ?
H13A C13 H13B 107.8 . . ?
C13 C14 H14A 109.5 . . ?
C13 C14 H14B 109.5 . . ?
H14A C14 H14B 109.5 . . ?
C13 C14 H14C 109.5 . . ?
H14A C14 H14C 109.5 . . ?
H14B C14 H14C 109.5 . . ?
C7 C15 C16 112.3(3) . . ?
C7 C15 H15A 109.1 . . ?
C16 C15 H15A 109.1 . . ?
C7 C15 H15B 109.1 . . ?
C16 C15 H15B 109.1 . . ?
H15A C15 H15B 107.9 . . ?
C15 C16 H16A 109.5 . . ?
C15 C16 H16B 109.4 . . ?
H16A C16 H16B 109.5 . . ?
C15 C16 H16C 109.5 . . ?
H16A C16 H16C 109.5 . . ?
H16B C16 H16C 109.5 . . ?
C8 C17 C18 112.8(3) . . ?
C8 C17 H17A 109.0 . . ?
C18 C17 H17A 109.0 . . ?
C8 C17 H17B 109.0 . . ?
C18 C17 H17B 109.0 . . ?
H17A C17 H17B 107.8 . . ?
C17 C18 H18A 109.5 . . ?
C17 C18 H18B 109.5 . . ?
H18A C18 H18B 109.5 . . ?
C17 C18 H18C 109.5 . . ?
H18A C18 H18C 109.5 . . ?
H18B C18 H18C 109.5 . . ?
C20 C19 S1 114.9(8) . . ?
C20 C19 H19A 108.5 . . ?
S1 C19 H19A 108.5 . . ?
C20 C19 H19B 108.5 . . ?
S1 C19 H19B 108.5 . . ?
H19A C19 H19B 107.5 . . ?
C19 C20 H20A 111.6 . . ?
C19 C20 H20B 107.7 . . ?
H20A C20 H20B 109.5 . . ?
C19 C20 H20C 109.1 . . ?
H20A C20 H20C 109.5 . . ?
H20B C20 H20C 109.5 . . ?
Cl1S C1S Cl2S 112.2(17) . . ?
Cl1S C1S H1S1 109.2 . . ?
Cl2S C1S H1S1 109.2 . . ?
Cl1S C1S H1S2 109.2 . . ?
Cl2S C1S H1S2 109.2 . . ?
H1S1 C1S H1S2 107.9 . . ?
Cl2T C1T Cl1T 115.7(6) . . ?
Cl2T C1T H1T1 108.4 . . ?
Cl1T C1T H1T1 108.4 . . ?
Cl2T C1T H1T2 108.3 . . ?
Cl1T C1T H1T2 108.3 . . ?
H1T1 C1T H1T2 107.4 . . ?

loop_
_geom_bond_atom_site_label_1
_geom_bond_atom_site_label_2
_geom_bond_distance
_geom_bond_site_symmetry_2
_geom_bond_publ_flag
Os1 N3 1.944(10) . ?
Os1 N1 2.048(3) . ?
Os1 N1 2.048(3) 3_666 ?
Os1 N2 2.054(2) 3_666 ?
Os1 N2 2.054(2) . ?
Os1 S1 2.227(2) . ?
S1 C19 1.768(10) . ?
N1 C1 1.366(4) . ?
N1 C4 1.369(4) . ?
N2 C6 1.363(4) . ?
N2 C9 1.369(4) . ?
N3 O1 1.136(11) . ?
C1 C10 1.389(4) 3_666 ?
C1 C2 1.443(5) . ?
C2 C3 1.365(4) . ?
C2 C11 1.497(4) . ?
C3 C4 1.440(5) . ?
C3 C13 1.486(5) . ?
C4 C5 1.385(4) . ?
C5 C6 1.379(5) . ?
C5 H5 0.9500 . ?
C6 C7 1.446(4) . ?
C7 C8 1.362(5) . ?
C7 C15 1.491(4) . ?
C8 C9 1.451(4) . ?
C8 C17 1.493(4) . ?
C9 C10 1.378(5) . ?
C10 C1 1.389(4) 3_666 ?
C10 H10 0.9500 . ?
C11 C12 1.517(4) . ?
C11 H11A 0.9900 . ?
C11 H11B 0.9900 . ?
C12 H12A 0.9800 . ?
C12 H12B 0.9800 . ?
C12 H12C 0.9800 . ?
C13 C14 1.525(5) . ?
C13 H13A 0.9900 . ?
C13 H13B 0.9900 . ?
C14 H14A 0.9800 . ?
C14 H14B 0.9800 . ?
C14 H14C 0.9800 . ?
C15 C16 1.525(5) . ?
C15 H15A 0.9900 . ?
C15 H15B 0.9900 . ?
C16 H16A 0.9800 . ?
C16 H16B 0.9800 . ?
C16 H16C 0.9800 . ?
C17 C18 1.518(5) . ?
C17 H17A 0.9900 . ?
C17 H17B 0.9900 . ?
C18 H18A 0.9800 . ?
C18 H18B 0.9800 . ?
C18 H18C 0.9800 . ?
C19 C20 1.559(16) . ?
C19 H19A 0.9900 . ?
C19 H19B 0.9900 . ?
C20 H20A 0.9800 . ?
C20 H20B 0.9800 . ?
C20 H20C 0.9800 . ?
Cl1S C1S 1.719(3) . ?
C1S Cl2S 1.720(3) . ?
C1S H1S1 0.9900 . ?
C1S H1S2 0.9900 . ?
Cl1T C1T 1.721(3) . ?
C1T Cl2T 1.720(3) . ?
C1T H1T1 0.9900 . ?
C1T H1T2 0.9900 . ?

loop_
_geom_torsion_atom_site_label_1
_geom_torsion_atom_site_label_2
_geom_torsion_atom_site_label_3
_geom_torsion_atom_site_label_4
_geom_torsion
_geom_torsion_site_symmetry_1
_geom_torsion_site_symmetry_2
_geom_torsion_site_symmetry_3
_geom_torsion_site_symmetry_4
_geom_torsion_publ_flag
N3 Os1 S1 C19 -22(3) . . . . ?
N1 Os1 S1 C19 -41.9(6) . . . . ?
N1 Os1 S1 C19 138.1(6) 3_666 . . . ?
N2 Os1 S1 C19 -132.1(6) 3_666 . . . ?
N2 Os1 S1 C19 47.9(6) . . . . ?
N3 Os1 N1 C1 92.0(4) . . . . ?
N1 Os1 N1 C1 130(100) 3_666 . . . ?
N2 Os1 N1 C1 -0.7(3) 3_666 . . . ?
N2 Os1 N1 C1 179.3(3) . . . . ?
S1 Os1 N1 C1 -90.7(3) . . . . ?
N3 Os1 N1 C4 -85.7(4) . . . . ?
N1 Os1 N1 C4 -48(100) 3_666 . . . ?
N2 Os1 N1 C4 -178.3(3) 3_666 . . . ?
N2 Os1 N1 C4 1.7(3) . . . . ?
S1 Os1 N1 C4 91.6(3) . . . . ?
N3 Os1 N2 C6 81.0(4) . . . . ?
N1 Os1 N2 C6 -1.9(3) . . . . ?
N1 Os1 N2 C6 178.1(3) 3_666 . . . ?
N2 Os1 N2 C6 153(100) 3_666 . . . ?
S1 Os1 N2 C6 -91.5(3) . . . . ?
N3 Os1 N2 C9 -97.4(4) . . . . ?
N1 Os1 N2 C9 179.7(3) . . . . ?
N1 Os1 N2 C9 -0.3(3) 3_666 . . . ?
N2 Os1 N2 C9 -26(100) 3_666 . . . ?
S1 Os1 N2 C9 90.1(3) . . . . ?
N1 Os1 N3 O1 41(7) . . . . ?
N1 Os1 N3 O1 -139(7) 3_666 . . . ?
N2 Os1 N3 O1 130(7) 3_666 . . . ?
N2 Os1 N3 O1 -50(7) . . . . ?
S1 Os1 N3 O1 21(10) . . . . ?
C4 N1 C1 C10 178.4(3) . . . 3_666 ?
Os1 N1 C1 C10 0.4(4) . . . 3_666 ?
C4 N1 C1 C2 -0.2(3) . . . . ?
Os1 N1 C1 C2 -178.2(2) . . . . ?
N1 C1 C2 C3 -0.4(3) . . . . ?
C10 C1 C2 C3 -179.0(3) 3_666 . . . ?
N1 C1 C2 C11 179.8(3) . . . . ?
C10 C1 C2 C11 1.2(5) 3_666 . . . ?
C1 C2 C3 C4 0.8(3) . . . . ?
C11 C2 C3 C4 -179.4(3) . . . . ?
C1 C2 C3 C13 -178.0(3) . . . . ?
C11 C2 C3 C13 1.8(5) . . . . ?
C1 N1 C4 C5 -178.6(3) . . . . ?
Os1 N1 C4 C5 -0.6(5) . . . . ?
C1 N1 C4 C3 0.7(3) . . . . ?
Os1 N1 C4 C3 178.7(2) . . . . ?
C2 C3 C4 N1 -0.9(3) . . . . ?
C13 C3 C4 N1 177.9(3) . . . . ?
C2 C3 C4 C5 178.4(3) . . . . ?
C13 C3 C4 C5 -2.8(5) . . . . ?
N1 C4 C5 C6 -1.1(5) . . . . ?
C3 C4 C5 C6 179.7(3) . . . . ?
C9 N2 C6 C5 179.7(3) . . . . ?
Os1 N2 C6 C5 1.1(5) . . . . ?
C9 N2 C6 C7 -0.1(3) . . . . ?
Os1 N2 C6 C7 -178.7(2) . . . . ?
C4 C5 C6 N2 0.9(5) . . . . ?
C4 C5 C6 C7 -179.3(3) . . . . ?
N2 C6 C7 C8 -0.1(4) . . . . ?
C5 C6 C7 C8 -180.0(3) . . . . ?
N2 C6 C7 C15 -178.6(3) . . . . ?
C5 C6 C7 C15 1.5(5) . . . . ?
C6 C7 C8 C9 0.3(3) . . . . ?
C15 C7 C8 C9 178.7(3) . . . . ?
C6 C7 C8 C17 -179.1(3) . . . . ?
C15 C7 C8 C17 -0.7(5) . . . . ?
C6 N2 C9 C10 -179.1(3) . . . . ?
Os1 N2 C9 C10 -0.5(4) . . . . ?
C6 N2 C9 C8 0.3(3) . . . . ?
Os1 N2 C9 C8 178.9(2) . . . . ?
C7 C8 C9 N2 -0.4(3) . . . . ?
C17 C8 C9 N2 179.0(3) . . . . ?
C7 C8 C9 C10 179.0(3) . . . . ?
C17 C8 C9 C10 -1.6(5) . . . . ?
N2 C9 C10 C1 1.1(5) . . . 3_666 ?
C8 C9 C10 C1 -178.2(3) . . . 3_666 ?
C3 C2 C11 C12 -96.5(4) . . . . ?
C1 C2 C11 C12 83.3(4) . . . . ?
C2 C3 C13 C14 99.4(4) . . . . ?
C4 C3 C13 C14 -79.2(4) . . . . ?
C8 C7 C15 C16 -101.1(4) . . . . ?
C6 C7 C15 C16 77.1(4) . . . . ?
C7 C8 C17 C18 89.6(4) . . . . ?
C9 C8 C17 C18 -89.8(4) . . . . ?
Os1 S1 C19 C20 170.2(9) . . . . ?
